data_7024015
loop_
_publ_author_name
'Be\,sli, Serap'
'Mutlu, Ceylan'
'Yuksel, Fatma'

_publ_section_title
;
 Nucleophilic substitution reactions of 10- and 11-membered fluorodioxy
 ansa cyclotriphosphazene derivatives.
;
_journal_issue 48
_journal_name_full 'Dalton transactions (Cambridge, England : 2003)'
_journal_page_first 16709
_journal_page_last 16722
_journal_paper_doi 10.1039/c3dt52461b
_journal_volume 42
_journal_year 2013
_chemical_formula_sum 'C9 H13 Cl F8 N3 O5 P3'
_chemical_formula_weight 523.58
_space_group_crystal_system triclinic
_space_group_IT_number 2
_space_group_name_Hall '-P 1'
_space_group_name_H-M_alt 'P -1'
_symmetry_space_group_name_Hall '-P 1'
_symmetry_space_group_name_H-M 'P -1'
_atom_sites_solution_hydrogens geom
_atom_sites_solution_primary direct
_atom_sites_solution_secondary difmap
_cell_angle_alpha 103.989(9)
_cell_angle_beta 108.557(9)
_cell_angle_gamma 107.445(9)
_cell_formula_units_Z 2
_cell_length_a 9.2665(16)
_cell_length_b 10.899(2)
_cell_length_c 10.973(2)
_cell_measurement_reflns_used 8416
_cell_measurement_temperature 120.(2)
_cell_measurement_theta_max 27.8106
_cell_measurement_theta_min 2.3637
_cell_volume 930.0(3)
_computing_cell_refinement 'SAINT V7.66A (Bruker AXS, 2009)'
_computing_data_reduction 'SAINT V7.66A (Bruker AXS, 2009)'
_computing_structure_refinement 'SHELXL-97 (Sheldrick, 2008)'
_computing_structure_solution 'SHELXS-97 (Sheldrick, 2008)'
_diffrn_ambient_temperature 120.(2)
_diffrn_detector_area_resol_mean 8.3333
_diffrn_measured_fraction_theta_full 0.999
_diffrn_measured_fraction_theta_max 0.999
_diffrn_radiation_monochromator multilayer
_diffrn_radiation_type MoK\a
_diffrn_radiation_wavelength 0.71073
_diffrn_reflns_av_R_equivalents 0.0353
_diffrn_reflns_av_sigmaI/netI 0.0244
_diffrn_reflns_limit_h_max 11
_diffrn_reflns_limit_h_min -10
_diffrn_reflns_limit_k_max 12
_diffrn_reflns_limit_k_min -12
_diffrn_reflns_limit_l_max 13
_diffrn_reflns_limit_l_min -13
_diffrn_reflns_number 13327
_diffrn_reflns_theta_full 25.02
_diffrn_reflns_theta_max 25.02
_diffrn_reflns_theta_min 2.11
_diffrn_source ImuS
_exptl_absorpt_coefficient_mu 0.570
_exptl_absorpt_correction_T_max 0.96
_exptl_absorpt_correction_T_min 0.81
_exptl_absorpt_correction_type multi-scan
_exptl_absorpt_process_details 'SADABS V2008/1 (Bruker AXS)'
_exptl_crystal_colour colourless
_exptl_crystal_density_diffrn 1.870
_exptl_crystal_density_method 'not measured'
_exptl_crystal_description block
_exptl_crystal_F_000 524
_exptl_crystal_size_max 0.160
_exptl_crystal_size_mid 0.090
_exptl_crystal_size_min 0.070
_refine_diff_density_max 0.877
_refine_diff_density_min -0.884
_refine_ls_extinction_method none
_refine_ls_goodness_of_fit_ref 1.068
_refine_ls_hydrogen_treatment constr
_refine_ls_matrix_type full
_refine_ls_number_parameters 265
_refine_ls_number_reflns 3268
_refine_ls_number_restraints 0
_refine_ls_restrained_S_all 1.068
_refine_ls_R_factor_all 0.0488
_refine_ls_R_factor_gt 0.0466
_refine_ls_shift/su_max 0.001
_refine_ls_shift/su_mean 0.000
_refine_ls_structure_factor_coef Fsqd
_refine_ls_weighting_details 'calc w=1/[\s^2^(Fo^2^)+(0.0354P)^2^+3.0751P] where P=(Fo^2^+2Fc^2^)/3'
_refine_ls_weighting_scheme calc
_refine_ls_wR_factor_gt 0.1113
_refine_ls_wR_factor_ref 0.1130
_reflns_number_gt 3093
_reflns_number_total 3268
_reflns_threshold_expression >2sigma(I)
_cod_data_source_file c3dt52461b.txt
_cod_data_source_block SB7b
_cod_database_code 7024015

loop_
_space_group_symop_operation_xyz
'x, y, z'
'-x, -y, -z'

loop_
_atom_site_type_symbol
_atom_site_label
_atom_site_fract_x
_atom_site_fract_y
_atom_site_fract_z
_atom_site_U_iso_or_equiv
_atom_site_adp_type
_atom_site_calc_flag
_atom_site_refinement_flags
_atom_site_occupancy
P P1 -0.14281(10) 0.12771(9) 0.72480(9) 0.0226(2) Uani d . 1
P P2 0.18513(11) 0.17767(9) 0.76814(9) 0.0232(2) Uani d . 1
P P3 0.11595(10) 0.35818(8) 0.94107(8) 0.0183(2) Uani d . 1
N N1 -0.0078(4) 0.0831(3) 0.6909(3) 0.0303(7) Uani d . 1
N N2 0.2438(3) 0.3149(3) 0.8934(3) 0.0232(6) Uani d . 1
N N3 -0.0751(3) 0.2609(3) 0.8595(3) 0.0208(6) Uani d . 1
O O1 -0.2756(3) 0.0036(3) 0.7323(3) 0.0369(6) Uani d . 1
O O2 -0.2513(3) 0.1449(3) 0.5927(3) 0.0367(6) Uani d . 1
O O3 0.2915(3) 0.0930(3) 0.8235(3) 0.0374(7) Uani d . 1
O O4 0.2531(3) 0.2103(2) 0.6581(2) 0.0247(5) Uani d . 1
O O5 0.1377(3) 0.5076(2) 0.9423(2) 0.0227(5) Uani d . 1
Cl Cl1 0.18401(11) 0.38776(10) 1.14276(10) 0.0360(2) Uani d . 1
F F1 0.4052(3) 0.3684(2) 0.5343(2) 0.0357(5) Uani d . 1
F F2 0.1818(3) 0.4034(2) 0.4407(2) 0.0359(5) Uani d . 1
F F3 0.4326(2) 0.4978(2) 0.79150(19) 0.0234(4) Uani d . 1
F F4 0.4509(2) 0.6169(2) 0.6599(2) 0.0297(5) Uani d . 1
F F5 0.1806(3) 0.6398(2) 0.6246(2) 0.0300(5) Uani d . 1
F F6 0.0734(2) 0.46128(19) 0.67324(19) 0.0244(4) Uani d . 1
F F7 0.4252(2) 0.7709(2) 0.8927(2) 0.0288(5) Uani d . 1
F F8 0.1657(2) 0.7284(2) 0.8533(2) 0.0288(5) Uani d . 1
C C1 -0.2276(6) -0.0395(5) 0.8473(6) 0.0588(13) Uani d . 1
H H1A -0.1386 -0.0707 0.848 0.088 Uiso calc R 1
H H1B -0.3242 -0.1158 0.8383 0.088 Uiso calc R 1
H H1C -0.1873 0.0386 0.934 0.088 Uiso calc R 1
C C2 -0.3686(6) 0.2054(5) 0.5942(5) 0.0477(11) Uani d . 1
H H2A -0.456 0.1475 0.6131 0.072 Uiso calc R 1
H H2B -0.4191 0.2115 0.504 0.072 Uiso calc R 1
H H2C -0.311 0.2984 0.6666 0.072 Uiso calc R 1
C C3 0.2830(6) -0.0158(5) 0.7407(5) 0.0520(12) Uani d . 1
H H3A 0.1796 -0.0941 0.7173 0.078 Uiso calc R 1
H H3B 0.3789 -0.0354 0.7849 0.078 Uiso calc R 1
H H3C 0.2841 -0.0017 0.656 0.078 Uiso calc R 1
C C4 0.1622(4) 0.2453(4) 0.5495(3) 0.0261(7) Uani d . 1
H H4A 0.0633 0.253 0.5613 0.031 Uiso calc R 1
H H4B 0.1228 0.171 0.4589 0.031 Uiso calc R 1
C C5 0.2713(4) 0.3811(4) 0.5517(3) 0.0253(7) Uani d . 1
C C6 0.3439(4) 0.5163(3) 0.6787(3) 0.0208(7) Uani d . 1
C C7 0.2167(4) 0.5701(3) 0.7081(3) 0.0203(7) Uani d . 1
C C8 0.2754(4) 0.6685(3) 0.8590(3) 0.0214(7) Uani d . 1
C C9 0.2950(4) 0.6128(3) 0.9742(3) 0.0225(7) Uani d . 1
H H9A 0.3797 0.5737 0.9829 0.027 Uiso calc R 1
H H9B 0.3326 0.6886 1.0633 0.027 Uiso calc R 1

loop_
_atom_site_aniso_label
_atom_site_aniso_U_11
_atom_site_aniso_U_22
_atom_site_aniso_U_33
_atom_site_aniso_U_12
_atom_site_aniso_U_13
_atom_site_aniso_U_23
P1 0.0181(4) 0.0187(4) 0.0233(4) 0.0027(3) 0.0087(3) 0.0017(3)
P2 0.0232(4) 0.0200(4) 0.0320(5) 0.0111(4) 0.0156(4) 0.0102(4)
P3 0.0165(4) 0.0183(4) 0.0167(4) 0.0033(3) 0.0075(3) 0.0053(3)
N1 0.0284(16) 0.0172(14) 0.0385(18) 0.0056(12) 0.0175(14) -0.0006(13)
N2 0.0175(13) 0.0242(15) 0.0267(15) 0.0063(11) 0.0098(12) 0.0096(12)
N3 0.0159(13) 0.0212(14) 0.0197(14) 0.0038(11) 0.0083(11) 0.0024(11)
O1 0.0274(13) 0.0251(13) 0.0437(16) -0.0018(11) 0.0151(12) 0.0054(12)
O2 0.0361(15) 0.0418(16) 0.0230(13) 0.0181(13) 0.0065(11) 0.0026(11)
O3 0.0322(14) 0.071(2) 0.0337(15) 0.0363(14) 0.0189(12) 0.0340(15)
O4 0.0237(12) 0.0281(13) 0.0317(13) 0.0162(10) 0.0157(10) 0.0141(11)
O5 0.0204(11) 0.0197(12) 0.0292(12) 0.0050(9) 0.0146(10) 0.0097(10)
Cl1 0.0286(5) 0.0461(6) 0.0322(5) 0.0133(4) 0.0131(4) 0.0152(4)
F1 0.0426(13) 0.0445(13) 0.0415(13) 0.0259(11) 0.0328(11) 0.0199(10)
F2 0.0494(13) 0.0415(13) 0.0193(10) 0.0240(11) 0.0115(9) 0.0126(9)
F3 0.0162(9) 0.0312(10) 0.0220(10) 0.0088(8) 0.0064(7) 0.0120(8)
F4 0.0279(10) 0.0323(11) 0.0358(11) 0.0083(9) 0.0215(9) 0.0180(9)
F5 0.0368(11) 0.0354(11) 0.0254(10) 0.0210(10) 0.0121(9) 0.0169(9)
F6 0.0144(9) 0.0247(10) 0.0245(10) 0.0028(8) 0.0067(8) 0.0021(8)
F7 0.0242(10) 0.0222(10) 0.0286(11) -0.0028(8) 0.0107(8) 0.0072(8)
F8 0.0333(11) 0.0247(10) 0.0347(11) 0.0152(9) 0.0194(9) 0.0099(9)
C1 0.055(3) 0.049(3) 0.073(3) 0.007(2) 0.030(3) 0.035(3)
C2 0.044(2) 0.053(3) 0.038(2) 0.027(2) 0.0052(19) 0.010(2)
C3 0.042(2) 0.055(3) 0.043(3) 0.008(2) 0.002(2) 0.031(2)
C4 0.0273(17) 0.0236(17) 0.0216(17) 0.0102(14) 0.0069(14) 0.0037(14)
C5 0.0284(18) 0.0335(19) 0.0217(17) 0.0181(15) 0.0134(14) 0.0118(15)
C6 0.0177(15) 0.0255(17) 0.0229(16) 0.0072(13) 0.0115(13) 0.0130(14)
C7 0.0181(15) 0.0210(16) 0.0213(16) 0.0067(13) 0.0079(13) 0.0091(13)
C8 0.0176(15) 0.0177(16) 0.0241(17) 0.0022(13) 0.0095(13) 0.0051(13)
C9 0.0216(16) 0.0177(16) 0.0203(16) 0.0006(13) 0.0092(13) 0.0033(13)

loop_
_atom_type_symbol
_atom_type_description
_atom_type_scat_dispersion_real
_atom_type_scat_dispersion_imag
_atom_type_scat_source
C C 0.0033 0.0016 'International Tables Vol C Tables 4.2.6.8 and 6.1.1.4'
H H 0.0000 0.0000 'International Tables Vol C Tables 4.2.6.8 and 6.1.1.4'
N N 0.0061 0.0033 'International Tables Vol C Tables 4.2.6.8 and 6.1.1.4'
O O 0.0106 0.0060 'International Tables Vol C Tables 4.2.6.8 and 6.1.1.4'
F F 0.0171 0.0103 'International Tables Vol C Tables 4.2.6.8 and 6.1.1.4'
P P 0.1023 0.0942 'International Tables Vol C Tables 4.2.6.8 and 6.1.1.4'
Cl Cl 0.1484 0.1585 'International Tables Vol C Tables 4.2.6.8 and 6.1.1.4'

loop_
_geom_angle_atom_site_label_1
_geom_angle_atom_site_label_2
_geom_angle_atom_site_label_3
_geom_angle
O2 P1 O1 101.52(16)
O2 P1 N3 111.09(15)
O1 P1 N3 108.87(15)
O2 P1 N1 106.90(16)
O1 P1 N1 110.54(16)
N3 P1 N1 116.83(15)
N2 P2 N1 117.19(15)
N2 P2 O4 110.49(14)
N1 P2 O4 109.29(15)
N2 P2 O3 107.13(16)
N1 P2 O3 111.62(17)
O4 P2 O3 99.72(13)
N3 P3 O5 107.57(14)
N3 P3 N2 118.75(15)
O5 P3 N2 109.93(14)
N3 P3 Cl1 108.51(11)
O5 P3 Cl1 102.05(10)
N2 P3 Cl1 108.74(11)
P2 N1 P1 122.98(18)
P2 N2 P3 121.98(17)
P3 N3 P1 121.41(17)
C1 O1 P1 119.3(3)
C2 O2 P1 121.9(3)
C3 O3 P2 121.1(3)
C4 O4 P2 121.5(2)
C9 O5 P3 122.7(2)
O1 C1 H1A 109.5
O1 C1 H1B 109.5
H1A C1 H1B 109.5
O1 C1 H1C 109.5
H1A C1 H1C 109.5
H1B C1 H1C 109.5
O2 C2 H2A 109.5
O2 C2 H2B 109.5
H2A C2 H2B 109.5
O2 C2 H2C 109.5
H2A C2 H2C 109.5
H2B C2 H2C 109.5
O3 C3 H3A 109.5
O3 C3 H3B 109.5
H3A C3 H3B 109.5
O3 C3 H3C 109.5
H3A C3 H3C 109.5
H3B C3 H3C 109.5
O4 C4 C5 110.5(3)
O4 C4 H4A 109.5
C5 C4 H4A 109.5
O4 C4 H4B 109.5
C5 C4 H4B 109.5
H4A C4 H4B 108.1
F1 C5 F2 107.5(3)
F1 C5 C4 108.8(3)
F2 C5 C4 107.5(3)
F1 C5 C6 105.3(3)
F2 C5 C6 106.6(3)
C4 C5 C6 120.6(3)
F4 C6 F3 107.5(2)
F4 C6 C5 108.0(3)
F3 C6 C5 108.4(3)
F4 C6 C7 107.1(3)
F3 C6 C7 109.1(2)
C5 C6 C7 116.4(3)
F5 C7 F6 107.3(2)
F5 C7 C6 107.6(2)
F6 C7 C6 109.5(3)
F5 C7 C8 107.6(3)
F6 C7 C8 108.5(2)
C6 C7 C8 115.9(3)
F8 C8 F7 106.7(3)
F8 C8 C9 109.2(3)
F7 C8 C9 107.9(3)
F8 C8 C7 105.6(3)
F7 C8 C7 106.4(2)
C9 C8 C7 120.3(3)
O5 C9 C8 108.7(3)
O5 C9 H9A 110.0
C8 C9 H9A 110.0
O5 C9 H9B 110.0
C8 C9 H9B 110.0
H9A C9 H9B 108.3

loop_
_geom_bond_atom_site_label_1
_geom_bond_atom_site_label_2
_geom_bond_distance
P1 O2 1.569(3)
P1 O1 1.572(3)
P1 N3 1.585(3)
P1 N1 1.586(3)
P2 N2 1.570(3)
P2 N1 1.576(3)
P2 O4 1.593(2)
P2 O3 1.621(3)
P3 N3 1.571(3)
P3 O5 1.575(2)
P3 N2 1.584(3)
P3 Cl1 2.0112(13)
O1 C1 1.437(6)
O2 C2 1.432(5)
O3 C3 1.271(6)
O4 C4 1.432(4)
O5 C9 1.429(4)
F1 C5 1.355(4)
F2 C5 1.360(4)
F3 C6 1.349(4)
F4 C6 1.348(4)
F5 C7 1.349(4)
F6 C7 1.353(4)
F7 C8 1.362(4)
F8 C8 1.356(4)
C1 H1A 0.98
C1 H1B 0.98
C1 H1C 0.98
C2 H2A 0.98
C2 H2B 0.98
C2 H2C 0.98
C3 H3A 0.98
C3 H3B 0.98
C3 H3C 0.98
C4 C5 1.511(5)
C4 H4A 0.99
C4 H4B 0.99
C5 C6 1.543(5)
C6 C7 1.551(4)
C7 C8 1.551(4)
C8 C9 1.513(5)
C9 H9A 0.99
C9 H9B 0.99

loop_
_geom_torsion_atom_site_label_1
_geom_torsion_atom_site_label_2
_geom_torsion_atom_site_label_3
_geom_torsion_atom_site_label_4
_geom_torsion
N2 P2 N1 P1 6.2(3)
O4 P2 N1 P1 -120.4(2)
O3 P2 N1 P1 130.2(2)
O2 P1 N1 P2 114.1(2)
O1 P1 N1 P2 -136.2(2)
N3 P1 N1 P2 -11.0(3)
N1 P2 N2 P3 -0.3(3)
O4 P2 N2 P3 125.74(19)
O3 P2 N2 P3 -126.6(2)
N3 P3 N2 P2 -0.3(3)
O5 P3 N2 P2 -124.74(19)
Cl1 P3 N2 P2 124.31(18)
O5 P3 N3 P1 120.8(2)
N2 P3 N3 P1 -4.8(3)
Cl1 P3 N3 P1 -129.56(17)
O2 P1 N3 P3 -112.8(2)
O1 P1 N3 P3 136.2(2)
N1 P1 N3 P3 10.1(3)
O2 P1 O1 C1 -175.8(3)
N3 P1 O1 C1 -58.6(4)
N1 P1 O1 C1 71.0(4)
O1 P1 O2 C2 74.1(3)
N3 P1 O2 C2 -41.5(4)
N1 P1 O2 C2 -170.1(3)
N2 P2 O3 C3 -172.6(3)
N1 P2 O3 C3 57.9(4)
O4 P2 O3 C3 -57.4(4)
N2 P2 O4 C4 -87.5(3)
N1 P2 O4 C4 42.9(3)
O3 P2 O4 C4 160.0(2)
N3 P3 O5 C9 -163.0(2)
N2 P3 O5 C9 -32.3(3)
Cl1 P3 O5 C9 82.9(2)
P2 O4 C4 C5 125.6(3)
O4 C4 C5 F1 59.7(3)
O4 C4 C5 F2 175.8(2)
O4 C4 C5 C6 -61.9(4)
F1 C5 C6 F4 49.6(3)
F2 C5 C6 F4 -64.4(3)
C4 C5 C6 F4 172.9(3)
F1 C5 C6 F3 -66.6(3)
F2 C5 C6 F3 179.4(2)
C4 C5 C6 F3 56.7(4)
F1 C5 C6 C7 170.1(3)
F2 C5 C6 C7 56.1(4)
C4 C5 C6 C7 -66.7(4)
F4 C6 C7 F5 39.2(3)
F3 C6 C7 F5 155.2(2)
C5 C6 C7 F5 -81.8(3)
F4 C6 C7 F6 155.5(2)
F3 C6 C7 F6 -88.4(3)
C5 C6 C7 F6 34.6(4)
F4 C6 C7 C8 -81.3(3)
F3 C6 C7 C8 34.8(4)
C5 C6 C7 C8 157.7(3)
F5 C7 C8 F8 44.9(3)
F6 C7 C8 F8 -71.0(3)
C6 C7 C8 F8 165.4(2)
F5 C7 C8 F7 -68.3(3)
F6 C7 C8 F7 175.8(2)
C6 C7 C8 F7 52.2(3)
F5 C7 C8 C9 168.8(3)
F6 C7 C8 C9 53.0(4)
C6 C7 C8 C9 -70.7(4)
P3 O5 C9 C8 127.3(2)
F8 C8 C9 O5 62.9(3)
F7 C8 C9 O5 178.5(2)
C7 C8 C9 O5 -59.3(4)
